data_7114760
loop_
_publ_author_name
'Wallbank, Andrew I.'
'Corrigan, John F.'

_publ_section_title
;
 1,1&#x2032;-Bis(trimethylsilylseleno)ferrocene in cluster synthesis: a
 redox active surface on a copper--selenide core
;
_journal_issue 4
_journal_name_full 'Chemical Communications'
_journal_page_first 377
_journal_paper_doi 10.1039/b010023o
_journal_year 2001
_chemical_formula_sum 'C16 H26 Fe Se2 Si2'
_chemical_formula_weight 488.32
_chemical_name_systematic
;1,1'-bis(trimethylsilylseleno)ferrocene 
 ?
;
_space_group_IT_number 2
_symmetry_cell_setting triclinic
_symmetry_space_group_name_Hall '-P 1'
_symmetry_space_group_name_H-M 'P -1'
_atom_sites_solution_hydrogens geom
_atom_sites_solution_primary direct
_atom_sites_solution_secondary difmap
_audit_creation_method 'SHELXTL 5.10'
_cell_angle_alpha 65.3210(19)
_cell_angle_beta 81.568(3)
_cell_angle_gamma 79.697(3)
_cell_formula_units_Z 1
_cell_length_a 6.1366(2)
_cell_length_b 9.1532(5)
_cell_length_c 10.1063(6)
_cell_measurement_temperature 200(2)
_cell_volume 505.85(4)
_computing_cell_refinement DenzoSMN
_computing_data_collection 'Nonius Collect'
_computing_data_reduction DenzoSMN
_computing_molecular_graphics 'Bruker SHELXTL'
_computing_publication_material 'Bruker SHELXTL'
_computing_structure_refinement 'SHELXTL Ver 5.10'
_computing_structure_solution 'SHELXTL Ver 5.10'
_diffrn_ambient_temperature 200(2)
_diffrn_measured_fraction_theta_full 0.990
_diffrn_measured_fraction_theta_max 0.990
_diffrn_measurement_device_type 'Enraf-Nonius Kappa CCD'
_diffrn_measurement_method 'Phi frames plus omega to complete'
_diffrn_radiation_monochromator graphite
_diffrn_radiation_source 'fine-focus sealed tube'
_diffrn_radiation_type MoK\a
_diffrn_radiation_wavelength 0.71073
_diffrn_reflns_av_R_equivalents 0.061
_diffrn_reflns_av_sigmaI/netI 0.0527
_diffrn_reflns_limit_h_max 7
_diffrn_reflns_limit_h_min -7
_diffrn_reflns_limit_k_max 10
_diffrn_reflns_limit_k_min -11
_diffrn_reflns_limit_l_max 13
_diffrn_reflns_limit_l_min -12
_diffrn_reflns_number 7283
_diffrn_reflns_theta_full 27.45
_diffrn_reflns_theta_max 27.45
_diffrn_reflns_theta_min 3.83
_exptl_absorpt_coefficient_mu 4.454
_exptl_absorpt_correction_type none
_exptl_crystal_colour orange
_exptl_crystal_density_diffrn 1.603
_exptl_crystal_density_method 'not measured'
_exptl_crystal_description block
_exptl_crystal_F_000 244
_exptl_crystal_size_max '0.46 mm'
_exptl_crystal_size_min '0.35 mm'
_refine_diff_density_max 1.112
_refine_diff_density_min -1.151
_refine_diff_density_rms 0.170
_refine_ls_extinction_method none
_refine_ls_goodness_of_fit_ref 1.043
_refine_ls_hydrogen_treatment riding
_refine_ls_matrix_type full
_refine_ls_number_parameters 100
_refine_ls_number_reflns 2282
_refine_ls_number_restraints 0
_refine_ls_restrained_S_all 1.043
_refine_ls_R_factor_all 0.0557
_refine_ls_R_factor_gt 0.0432
_refine_ls_shift/su_max 0.001
_refine_ls_shift/su_mean 0.000
_refine_ls_structure_factor_coef Fsqd
_refine_ls_weighting_details 'calc w=1/[\s^2^(Fo^2^)+(0.0692P)^2^+0.0000P] where P=(Fo^2^+2Fc^2^)/3'
_refine_ls_weighting_scheme calc
_refine_ls_wR_factor_gt 0.1020
_refine_ls_wR_factor_ref 0.1067
_reflns_number_gt 1899
_reflns_number_total 2282
_reflns_threshold_expression >2sigma(I)
_cod_data_source_file b010023o.txt
_cod_data_source_block 99122
_cod_depositor_comments
;
The following automatic conversions were performed:

'_symmetry_cell_setting' value 'Triclinic' changed to 'triclinic'
according to
/usr/data/users/saulius/automatic-downloads/retrospective/RSC/lib/dictionaries/cif_core.dic
dictionary named 'cif_core.dic' version 2.4.2 from 2011-04-26.

Automatic conversion script
Id: cif_fix_values 2281 2013-09-26 08:29:07Z andrius 
;
_cod_original_sg_symbol_H-M P-1
_cod_database_code 7114760

loop_
_symmetry_equiv_pos_as_xyz
'x, y, z'
'-x, -y, -z'

loop_
_atom_site_label
_atom_site_type_symbol
_atom_site_fract_x
_atom_site_fract_y
_atom_site_fract_z
_atom_site_U_iso_or_equiv
_atom_site_adp_type
_atom_site_occupancy
_atom_site_symmetry_multiplicity
_atom_site_calc_flag
_atom_site_refinement_flags
Fe1 Fe 0.5000 0.5000 0.5000 0.02777(17) Uani 1 2 d S
Se1 Se 0.22904(5) 0.81188(4) 0.59955(3) 0.03746(15) Uani 1 1 d .
Si1 Si 0.28214(13) 0.83938(10) 0.80750(9) 0.0289(2) Uani 1 1 d .
C1 C 0.4256(5) 0.6130(4) 0.6406(3) 0.0285(6) Uani 1 1 d .
C2 C 0.3623(5) 0.4546(4) 0.7077(3) 0.0342(7) Uani 1 1 d .
H2 H 0.2164 0.4285 0.7446 0.041 Uiso 1 1 calc R
C3 C 0.5556(6) 0.3420(4) 0.7102(4) 0.0394(8) Uani 1 1 d .
H3 H 0.5614 0.2274 0.7490 0.047 Uiso 1 1 calc R
C4 C 0.7370(5) 0.4301(4) 0.6450(4) 0.0396(8) Uani 1 1 d .
H4 H 0.8864 0.3850 0.6319 0.048 Uiso 1 1 calc R
C5 C 0.6579(5) 0.5985(4) 0.6020(3) 0.0340(7) Uani 1 1 d .
H5 H 0.7449 0.6852 0.5559 0.041 Uiso 1 1 calc R
C6 C 0.5827(6) 0.8396(5) 0.8164(4) 0.0462(8) Uani 1 1 d .
H6A H 0.6033 0.8556 0.9036 0.055 Uiso 1 1 calc R
H6B H 0.6378 0.9278 0.7290 0.055 Uiso 1 1 calc R
H6C H 0.6653 0.7357 0.8213 0.055 Uiso 1 1 calc R
C7 C 0.1219(6) 1.0391(4) 0.7894(4) 0.0452(8) Uani 1 1 d .
H7A H -0.0297 1.0443 0.7664 0.054 Uiso 1 1 calc R
H7B H 0.1943 1.1264 0.7108 0.054 Uiso 1 1 calc R
H7C H 0.1168 1.0517 0.8816 0.054 Uiso 1 1 calc R
C8 C 0.1773(6) 0.6694(4) 0.9694(4) 0.0437(8) Uani 1 1 d .
H8A H 0.2475 0.5661 0.9656 0.052 Uiso 1 1 calc R
H8B H 0.0158 0.6774 0.9697 0.052 Uiso 1 1 calc R
H8C H 0.2130 0.6747 1.0585 0.052 Uiso 1 1 calc R

loop_
_atom_site_aniso_label
_atom_site_aniso_U_11
_atom_site_aniso_U_22
_atom_site_aniso_U_33
_atom_site_aniso_U_23
_atom_site_aniso_U_13
_atom_site_aniso_U_12
Fe1 0.0299(3) 0.0322(3) 0.0245(3) -0.0146(3) -0.0057(2) -0.0013(2)
Se1 0.0458(2) 0.0379(2) 0.0305(2) -0.01739(15) -0.01197(14) 0.00679(15)
Si1 0.0320(4) 0.0284(4) 0.0283(4) -0.0134(3) -0.0039(3) -0.0027(3)
C1 0.0320(15) 0.0352(16) 0.0226(13) -0.0165(12) -0.0028(11) -0.0019(12)
C2 0.0427(17) 0.0369(17) 0.0234(14) -0.0107(13) -0.0026(12) -0.0099(14)
C3 0.056(2) 0.0322(16) 0.0316(16) -0.0136(13) -0.0135(14) 0.0006(14)
C4 0.0359(17) 0.053(2) 0.0381(17) -0.0266(16) -0.0169(13) 0.0078(15)
C5 0.0328(16) 0.0439(18) 0.0331(16) -0.0214(14) -0.0041(12) -0.0083(14)
C6 0.0380(18) 0.054(2) 0.051(2) -0.0247(18) -0.0063(15) -0.0067(16)
C7 0.051(2) 0.0354(18) 0.053(2) -0.0250(17) 0.0002(16) 0.0005(15)
C8 0.054(2) 0.0438(19) 0.0311(17) -0.0093(15) -0.0054(15) -0.0151(16)

loop_
_atom_type_symbol
_atom_type_description
_atom_type_scat_dispersion_real
_atom_type_scat_dispersion_imag
_atom_type_scat_source
C C 0.0033 0.0016 'International Tables Vol C Tables 4.2.6.8 and 6.1.1.4'
H H 0.0000 0.0000 'International Tables Vol C Tables 4.2.6.8 and 6.1.1.4'
Si Si 0.0817 0.0704 'International Tables Vol C Tables 4.2.6.8 and 6.1.1.4'
Fe Fe 0.3463 0.8444 'International Tables Vol C Tables 4.2.6.8 and 6.1.1.4'
Se Se -0.0929 2.2259 'International Tables Vol C Tables 4.2.6.8 and 6.1.1.4'

loop_
_geom_angle_atom_site_label_1
_geom_angle_atom_site_label_2
_geom_angle_atom_site_label_3
_geom_angle
_geom_angle_site_symmetry_1
_geom_angle_site_symmetry_3
C1 Fe1 C1 180.000(1) 2_666 .
C1 Fe1 C2 40.70(12) 2_666 2_666
C1 Fe1 C2 139.30(12) . 2_666
C1 Fe1 C2 139.30(12) 2_666 .
C1 Fe1 C2 40.70(12) . .
C2 Fe1 C2 180.000(1) 2_666 .
C1 Fe1 C4 68.42(13) 2_666 2_666
C1 Fe1 C4 111.58(13) . 2_666
C2 Fe1 C4 68.17(13) 2_666 2_666
C2 Fe1 C4 111.83(13) . 2_666
C1 Fe1 C4 111.58(13) 2_666 .
C1 Fe1 C4 68.42(13) . .
C2 Fe1 C4 111.83(13) 2_666 .
C2 Fe1 C4 68.17(13) . .
C4 Fe1 C4 180.000(1) 2_666 .
C1 Fe1 C3 68.44(13) 2_666 2_666
C1 Fe1 C3 111.56(13) . 2_666
C2 Fe1 C3 40.68(13) 2_666 2_666
C2 Fe1 C3 139.32(13) . 2_666
C4 Fe1 C3 40.29(14) 2_666 2_666
C4 Fe1 C3 139.71(14) . 2_666
C1 Fe1 C3 111.56(13) 2_666 .
C1 Fe1 C3 68.44(13) . .
C2 Fe1 C3 139.32(13) 2_666 .
C2 Fe1 C3 40.68(13) . .
C4 Fe1 C3 139.71(14) 2_666 .
C4 Fe1 C3 40.29(14) . .
C3 Fe1 C3 180.000(1) 2_666 .
C1 Fe1 C5 40.61(12) 2_666 2_666
C1 Fe1 C5 139.39(12) . 2_666
C2 Fe1 C5 68.32(13) 2_666 2_666
C2 Fe1 C5 111.68(13) . 2_666
C4 Fe1 C5 40.81(13) 2_666 2_666
C4 Fe1 C5 139.19(13) . 2_666
C3 Fe1 C5 68.30(13) 2_666 2_666
C3 Fe1 C5 111.70(13) . 2_666
C1 Fe1 C5 139.39(12) 2_666 .
C1 Fe1 C5 40.61(12) . .
C2 Fe1 C5 111.68(13) 2_666 .
C2 Fe1 C5 68.32(13) . .
C4 Fe1 C5 139.19(13) 2_666 .
C4 Fe1 C5 40.81(13) . .
C3 Fe1 C5 111.70(13) 2_666 .
C3 Fe1 C5 68.30(13) . .
C5 Fe1 C5 180.00(14) 2_666 .
C1 Se1 Si1 95.32(8) . .
C8 Si1 C6 110.01(17) . .
C8 Si1 C7 112.08(18) . .
C6 Si1 C7 110.55(18) . .
C8 Si1 Se1 109.30(12) . .
C6 Si1 Se1 109.99(12) . .
C7 Si1 Se1 104.80(13) . .
C5 C1 C2 108.0(3) . .
C5 C1 Se1 126.0(2) . .
C2 C1 Se1 125.9(2) . .
C5 C1 Fe1 69.98(17) . .
C2 C1 Fe1 69.71(17) . .
Se1 C1 Fe1 123.35(14) . .
C1 C2 C3 108.0(3) . .
C1 C2 Fe1 69.60(16) . .
C3 C2 Fe1 69.84(18) . .
C4 C3 C2 108.0(3) . .
C4 C3 Fe1 69.76(18) . .
C2 C3 Fe1 69.49(17) . .
C3 C4 C5 108.3(3) . .
C3 C4 Fe1 69.95(17) . .
C5 C4 Fe1 69.73(17) . .
C1 C5 C4 107.6(3) . .
C1 C5 Fe1 69.42(16) . .
C4 C5 Fe1 69.45(17) . .

loop_
_geom_bond_atom_site_label_1
_geom_bond_atom_site_label_2
_geom_bond_distance
_geom_bond_site_symmetry_2
Fe1 C1 2.041(3) 2_666
Fe1 C1 2.041(3) .
Fe1 C2 2.042(3) 2_666
Fe1 C2 2.042(3) .
Fe1 C4 2.045(3) 2_666
Fe1 C4 2.045(3) .
Fe1 C3 2.047(3) 2_666
Fe1 C3 2.047(3) .
Fe1 C5 2.048(3) 2_666
Fe1 C5 2.048(3) .
Se1 C1 1.916(3) .
Se1 Si1 2.2930(8) .
Si1 C8 1.854(3) .
Si1 C6 1.860(3) .
Si1 C7 1.864(3) .
C1 C5 1.419(4) .
C1 C2 1.420(4) .
C2 C3 1.421(5) .
C3 C4 1.409(5) .
C4 C5 1.427(5) .
